data_7251665
loop_
_publ_author_name
'Feld, Emmett H.'
'Bosch, Eric'
'Unruh, Daniel K.'
'Krueger, Herman R.'
'Groeneman, Ryan H.'

_publ_section_title
;
 Exploiting \p-type halogen bonds as a means to achieve mixed co-crystals:
 crystallographic and computational evidence of a Cl&#x22EF;\p halogen
 bond in the organic solid state
;
_journal_issue 11
_journal_name_full CrystEngComm
_journal_page_first 1770
_journal_page_last 1774
_journal_paper_doi 10.1039/D6CE00047A
_journal_volume 28
_journal_year 2026
_chemical_formula_moiety 'C6 Cl4 I2, 2(C7 H7 N O)'
_chemical_formula_sum 'C20 H14 Cl4 I2 N2 O2'
_chemical_formula_weight 709.93
_space_group_crystal_system triclinic
_space_group_IT_number 2
_space_group_name_Hall '-P 1'
_space_group_name_H-M_alt 'P -1'
_atom_sites_solution_hydrogens mixed
_atom_sites_solution_primary dual
_audit_creation_date 2025-12-23
_audit_creation_method
;
Olex2 1.5
(compiled 2025.07.13 svn.rb7424aed for OlexSys, GUI svn.r7314)
;
_audit_update_record
;
2026-01-13 deposited with the CCDC.	2026-02-23 downloaded from the CCDC.
;
_cell_angle_alpha 99.9320(10)
_cell_angle_beta 93.0920(10)
_cell_angle_gamma 96.8120(10)
_cell_formula_units_Z 1
_cell_length_a 5.0898(2)
_cell_length_b 6.9260(3)
_cell_length_c 16.2552(6)
_cell_measurement_reflns_used 9913
_cell_measurement_temperature 100.00
_cell_measurement_theta_max 28.305
_cell_measurement_theta_min 3.051
_cell_volume 558.83(4)
_computing_cell_refinement 'SAINT V8.42 (?, 2016)'
_computing_data_reduction 'SAINT V8.42 (?, 2016)'
_computing_molecular_graphics 'Olex2 1.5 (Dolomanov et al., 2009)'
_computing_publication_material 'Olex2 1.5 (Dolomanov et al., 2009)'
_computing_structure_refinement 'XL  (Sheldrick, 2008)'
_computing_structure_solution 'SHELXT 2018/2 (Sheldrick, 2018)'
_diffrn_ambient_temperature 100.00
_diffrn_measured_fraction_theta_full 0.996
_diffrn_measured_fraction_theta_max 0.996
_diffrn_measurement_device_type 'Bruker D8 Venture DUO with Photon 3'
_diffrn_radiation_type MoK\a
_diffrn_radiation_wavelength 0.71073
_diffrn_reflns_av_R_equivalents 0.0367
_diffrn_reflns_av_unetI/netI 0.0169
_diffrn_reflns_Laue_measured_fraction_full 0.996
_diffrn_reflns_Laue_measured_fraction_max 0.996
_diffrn_reflns_limit_h_max 6
_diffrn_reflns_limit_h_min -6
_diffrn_reflns_limit_k_max 9
_diffrn_reflns_limit_k_min -9
_diffrn_reflns_limit_l_max 21
_diffrn_reflns_limit_l_min -21
_diffrn_reflns_number 33349
_diffrn_reflns_point_group_measured_fraction_full 0.996
_diffrn_reflns_point_group_measured_fraction_max 0.996
_diffrn_reflns_theta_full 25.242
_diffrn_reflns_theta_max 28.342
_diffrn_reflns_theta_min 2.552
_diffrn_source_current 1.4
_diffrn_source_power 0.07
_diffrn_source_voltage 50.0
_exptl_absorpt_coefficient_mu 3.313
_exptl_absorpt_correction_T_max 0.7457
_exptl_absorpt_correction_T_min 0.6778
_exptl_absorpt_correction_type numerical
_exptl_absorpt_process_details
;
SADABS-2016/2 (Bruker,2016/2) was used for absorption correction.
wR2(int) was 0.0617 before and 0.0442 after correction.
The Ratio of minimum to maximum transmission is 0.9089.
The \l/2 correction factor is Not present.
;
_exptl_crystal_colour 'clear colourless'
_exptl_crystal_colour_lustre clear
_exptl_crystal_colour_primary colourless
_exptl_crystal_density_diffrn 2.110
_exptl_crystal_description irregular
_exptl_crystal_F_000 338
_exptl_crystal_size_max 0.275
_exptl_crystal_size_mid 0.275
_exptl_crystal_size_min 0.174
_refine_diff_density_max 0.420
_refine_diff_density_min -0.325
_refine_diff_density_rms 0.065
_refine_ls_extinction_coef 0.0061(5)
_refine_ls_extinction_expression Fc^*^=kFc[1+0.001xFc^2^\l^3^/sin(2\q)]^-1/4^
_refine_ls_extinction_method 'SHELXL-2019/2 (Sheldrick 2019)'
_refine_ls_goodness_of_fit_ref 1.079
_refine_ls_hydrogen_treatment mixed
_refine_ls_matrix_type full
_refine_ls_number_parameters 143
_refine_ls_number_reflns 2776
_refine_ls_number_restraints 0
_refine_ls_restrained_S_all 1.079
_refine_ls_R_factor_all 0.0137
_refine_ls_R_factor_gt 0.0133
_refine_ls_shift/su_max 0.002
_refine_ls_shift/su_mean 0.000
_refine_ls_structure_factor_coef Fsqd
_refine_ls_weighting_details 'w=1/[\s^2^(Fo^2^)+(0.0067P)^2^+0.4049P] where P=(Fo^2^+2Fc^2^)/3'
_refine_ls_weighting_scheme calc
_refine_ls_wR_factor_gt 0.0309
_refine_ls_wR_factor_ref 0.0312
_reflns_Friedel_coverage 0.000
_reflns_number_gt 2728
_reflns_number_total 2776
_reflns_threshold_expression 'I > 2\s(I)'
_cod_data_source_file d6ce00047a2.cif
_cod_data_source_block C6I2Cl4_BAm
_cod_depositor_comments 'Adding full bibliography for 7251664--7251666.cif.'
_cod_database_code 7251665
_shelx_shelxl_version_number 2019/3
_shelx_space_group_comment
;
The symmetry employed for this shelxl refinement is uniquely defined
by the following loop, which should always be used as a source of
symmetry information in preference to the above space-group names.
They are only intended as comments.
;
_shelx_estimated_absorpt_t_max 0.596
_shelx_estimated_absorpt_t_min 0.463
_olex2_refinement_description
;
1. Fixed Uiso
 At 1.2 times of:
  All C(H) groups, All N(H,H) groups
2.a Aromatic/amide H refined with riding coordinates:
 C5(H5), C6(H6), C7(H7), C8(H8), C9(H9)
;
_olex2_exptl_crystal_mounting_method 'MiTeGen 100 micron MicroLoop'
_olex2_submission_special_instructions 'No special instructions were received'

loop_
_space_group_symop_operation_xyz
'x, y, z'
'-x, -y, -z'

loop_
_atom_site_label
_atom_site_type_symbol
_atom_site_fract_x
_atom_site_fract_y
_atom_site_fract_z
_atom_site_U_iso_or_equiv
_atom_site_adp_type
_atom_site_occupancy
_atom_site_site_symmetry_order
_atom_site_calc_flag
_atom_site_refinement_flags_posn
_atom_site_refinement_flags_adp
_atom_site_refinement_flags_occupancy
_atom_site_disorder_assembly
_atom_site_disorder_group
I1 I 0.62373(2) 0.26696(2) 0.64206(2) 0.01700(4) Uani 1 1 d . . . . .
Cl1 Cl 0.70893(7) 0.33451(5) 0.44541(2) 0.01885(7) Uani 1 1 d . . . . .
Cl2 Cl 0.95140(7) -0.10479(6) 0.67759(2) 0.01978(8) Uani 1 1 d . . . . .
C1 C 0.8461(3) 0.1063(2) 0.55669(9) 0.0134(3) Uani 1 1 d . . . . .
C2 C 0.8718(3) 0.1518(2) 0.47683(9) 0.0139(3) Uani 1 1 d . . . . .
C3 C 0.9753(3) -0.0463(2) 0.57939(9) 0.0142(3) Uani 1 1 d . . . . .
O1 O 0.7223(2) 0.17410(16) 0.95004(7) 0.0195(2) Uani 1 1 d . . . . .
N1 N 0.2746(2) 0.10742(19) 0.93436(8) 0.0163(2) Uani 1 1 d . . . . .
H1A H 0.282(4) 0.020(3) 0.9648(13) 0.020 Uiso 1 1 d . U . . .
H1B H 0.124(4) 0.149(3) 0.9267(12) 0.020 Uiso 1 1 d . U . . .
C4 C 0.4895(3) 0.3825(2) 0.87846(9) 0.0136(3) Uani 1 1 d . . . . .
C5 C 0.2767(3) 0.3883(2) 0.82122(9) 0.0154(3) Uani 1 1 d . . . . .
H5 H 0.134551 0.283138 0.810383 0.018 Uiso 1 1 calc R U . . .
C6 C 0.2736(3) 0.5486(2) 0.78013(9) 0.0176(3) Uani 1 1 d . . . . .
H6 H 0.130225 0.551668 0.740635 0.021 Uiso 1 1 calc R U . . .
C7 C 0.4792(3) 0.7043(2) 0.79663(9) 0.0180(3) Uani 1 1 d . . . . .
H7 H 0.474552 0.814656 0.769306 0.022 Uiso 1 1 calc R U . . .
C8 C 0.6918(3) 0.6983(2) 0.85315(10) 0.0181(3) Uani 1 1 d . . . . .
H8 H 0.832889 0.804268 0.864185 0.022 Uiso 1 1 calc R U . . .
C9 C 0.6980(3) 0.5372(2) 0.89356(9) 0.0160(3) Uani 1 1 d . . . . .
H9 H 0.844667 0.532650 0.931550 0.019 Uiso 1 1 calc R U . . .
C10 C 0.5037(3) 0.2129(2) 0.92389(9) 0.0140(3) Uani 1 1 d . . . . .

loop_
_atom_site_aniso_label
_atom_site_aniso_U_11
_atom_site_aniso_U_22
_atom_site_aniso_U_33
_atom_site_aniso_U_23
_atom_site_aniso_U_13
_atom_site_aniso_U_12
I1 0.01425(5) 0.01929(6) 0.01667(6) -0.00112(3) 0.00223(3) 0.00486(3)
Cl1 0.02044(16) 0.01785(16) 0.02069(16) 0.00621(13) 0.00072(13) 0.00883(13)
Cl2 0.02309(17) 0.02401(17) 0.01527(16) 0.00841(13) 0.00447(13) 0.00691(14)
C1 0.0111(6) 0.0136(6) 0.0150(6) 0.0008(5) 0.0018(5) 0.0020(5)
C2 0.0127(6) 0.0127(6) 0.0165(6) 0.0029(5) -0.0006(5) 0.0027(5)
C3 0.0133(6) 0.0163(6) 0.0134(6) 0.0040(5) 0.0007(5) 0.0012(5)
O1 0.0124(5) 0.0219(5) 0.0271(6) 0.0109(4) 0.0020(4) 0.0049(4)
N1 0.0126(6) 0.0171(6) 0.0218(6) 0.0086(5) 0.0023(5) 0.0040(5)
C4 0.0131(6) 0.0152(6) 0.0137(6) 0.0028(5) 0.0039(5) 0.0049(5)
C5 0.0132(6) 0.0166(6) 0.0164(6) 0.0024(5) 0.0021(5) 0.0027(5)
C6 0.0152(6) 0.0228(7) 0.0163(6) 0.0057(5) 0.0013(5) 0.0053(5)
C7 0.0192(7) 0.0172(7) 0.0200(7) 0.0066(5) 0.0061(6) 0.0052(5)
C8 0.0173(7) 0.0157(7) 0.0208(7) 0.0028(5) 0.0037(5) 0.0003(5)
C9 0.0136(6) 0.0179(7) 0.0162(6) 0.0021(5) 0.0015(5) 0.0028(5)
C10 0.0127(6) 0.0144(6) 0.0155(6) 0.0023(5) 0.0027(5) 0.0035(5)

loop_
_atom_type_symbol
_atom_type_description
_atom_type_scat_dispersion_real
_atom_type_scat_dispersion_imag
_atom_type_scat_source
C C 0.0033 0.0016 'International Tables Vol C Tables 4.2.6.8 and 6.1.1.4'
H H 0.0000 0.0000 'International Tables Vol C Tables 4.2.6.8 and 6.1.1.4'
Cl Cl 0.1484 0.1585 'International Tables Vol C Tables 4.2.6.8 and 6.1.1.4'
I I -0.4742 1.8119 'International Tables Vol C Tables 4.2.6.8 and 6.1.1.4'
N N 0.0061 0.0033 'International Tables Vol C Tables 4.2.6.8 and 6.1.1.4'
O O 0.0106 0.0060 'International Tables Vol C Tables 4.2.6.8 and 6.1.1.4'

loop_
_geom_angle_atom_site_label_1
_geom_angle_atom_site_label_2
_geom_angle_atom_site_label_3
_geom_angle
_geom_angle_site_symmetry_1
_geom_angle_site_symmetry_3
_geom_angle_publ_flag
C2 C1 I1 120.60(10) . . ?
C2 C1 C3 119.01(13) . . ?
C3 C1 I1 120.39(10) . . ?
C1 C2 Cl1 120.48(11) . . ?
C1 C2 C3 120.33(13) . 2_756 ?
C3 C2 Cl1 119.17(11) 2_756 . ?
C1 C3 Cl2 120.33(11) . . ?
C2 C3 Cl2 119.00(11) 2_756 . ?
C2 C3 C1 120.66(13) 2_756 . ?
H1A N1 H1B 117.7(19) . . ?
C10 N1 H1A 117.0(13) . . ?
C10 N1 H1B 121.9(13) . . ?
C5 C4 C10 122.05(13) . . ?
C9 C4 C5 119.58(13) . . ?
C9 C4 C10 118.36(12) . . ?
C4 C5 H5 120.1 . . ?
C6 C5 C4 119.89(13) . . ?
C6 C5 H5 120.1 . . ?
C5 C6 H6 119.9 . . ?
C7 C6 C5 120.28(13) . . ?
C7 C6 H6 119.9 . . ?
C6 C7 H7 120.0 . . ?
C6 C7 C8 119.94(14) . . ?
C8 C7 H7 120.0 . . ?
C7 C8 H8 120.0 . . ?
C7 C8 C9 120.06(14) . . ?
C9 C8 H8 120.0 . . ?
C4 C9 H9 119.9 . . ?
C8 C9 C4 120.22(13) . . ?
C8 C9 H9 119.9 . . ?
O1 C10 N1 122.41(13) . . ?
O1 C10 C4 120.32(13) . . ?
N1 C10 C4 117.27(12) . . ?

loop_
_geom_bond_atom_site_label_1
_geom_bond_atom_site_label_2
_geom_bond_distance
_geom_bond_site_symmetry_2
_geom_bond_publ_flag
I1 C1 2.0932(14) . ?
Cl1 C2 1.7249(14) . ?
Cl2 C3 1.7203(14) . ?
C1 C2 1.3968(19) . ?
C1 C3 1.3994(19) . ?
C2 C3 1.399(2) 2_756 ?
O1 C10 1.2450(17) . ?
N1 H1A 0.85(2) . ?
N1 H1B 0.86(2) . ?
N1 C10 1.3356(19) . ?
C4 C5 1.3983(19) . ?
C4 C9 1.395(2) . ?
C4 C10 1.4977(19) . ?
C5 H5 0.9500 . ?
C5 C6 1.392(2) . ?
C6 H6 0.9500 . ?
C6 C7 1.390(2) . ?
C7 H7 0.9500 . ?
C7 C8 1.390(2) . ?
C8 H8 0.9500 . ?
C8 C9 1.391(2) . ?
C9 H9 0.9500 . ?

loop_
_geom_torsion_atom_site_label_1
_geom_torsion_atom_site_label_2
_geom_torsion_atom_site_label_3
_geom_torsion_atom_site_label_4
_geom_torsion
_geom_torsion_site_symmetry_1
_geom_torsion_site_symmetry_2
_geom_torsion_site_symmetry_3
_geom_torsion_site_symmetry_4
_geom_torsion_publ_flag
I1 C1 C2 Cl1 -2.78(16) . . . . ?
I1 C1 C2 C3 178.81(10) . . . 2_756 ?
I1 C1 C3 Cl2 0.39(16) . . . . ?
I1 C1 C3 C2 -178.81(10) . . . 2_756 ?
C2 C1 C3 Cl2 179.28(10) . . . . ?
C2 C1 C3 C2 0.1(2) . . . 2_756 ?
C3 C1 C2 Cl1 178.34(10) . . . . ?
C3 C1 C2 C3 -0.1(2) . . . 2_756 ?
C4 C5 C6 C7 -0.9(2) . . . . ?
C5 C4 C9 C8 1.3(2) . . . . ?
C5 C4 C10 O1 154.57(14) . . . . ?
C5 C4 C10 N1 -25.2(2) . . . . ?
C5 C6 C7 C8 1.3(2) . . . . ?
C6 C7 C8 C9 -0.4(2) . . . . ?
C7 C8 C9 C4 -0.9(2) . . . . ?
C9 C4 C5 C6 -0.4(2) . . . . ?
C9 C4 C10 O1 -24.6(2) . . . . ?
C9 C4 C10 N1 155.61(13) . . . . ?
C10 C4 C5 C6 -179.56(13) . . . . ?
C10 C4 C9 C8 -179.51(13) . . . . ?
